data_4104735
loop_
_publ_author_name
'Andrew J. Vetter'
'Ryan D. Rieth'
'William W. Brennessel'
'William D. Jones'

_publ_contact_author_address 'Department of Chemistry, University of Rochester, Rochester, New York 14627'
_publ_contact_author_email jones@chem.rochester.edu
_publ_contact_author_name 'William D. Jones'
_publ_section_title
;
 Selective C-H Activation of Haloalkanes using a
 Rhodiumtrispyrazolylborate Complex
;
_journal_name_full 'Journal of the American Chemical Society'
_journal_page_first 10742
_journal_page_last 10752
_journal_paper_doi 10.1021/ja9002316
_journal_volume 131
_journal_year 2009
_chemical_formula_moiety 'C26 H40 B Cl F N7 Rh'
_chemical_formula_sum 'C26 H40 B Cl F N7 Rh'
_chemical_formula_weight 618.82
_chemical_name_common jonav11
_chemical_name_systematic Tp*Rh(CNneopentyl)(CH2CH2CH2CH2CH2F)Cl
_space_group_IT_number 14
_symmetry_cell_setting monoclinic
_symmetry_space_group_name_Hall '-P 2ybc'
_symmetry_space_group_name_H-M 'P 1 21/c 1'
_atom_sites_solution_hydrogens geom
_atom_sites_solution_primary direct
_atom_sites_solution_secondary difmap
_audit_creation_method SHELXL-97
_cell_angle_alpha 90.00
_cell_angle_beta 90.574(1)
_cell_angle_gamma 90.00
_cell_formula_units_Z 4
_cell_length_a 8.8138(7)
_cell_length_b 10.9244(9)
_cell_length_c 31.420(2)
_cell_measurement_reflns_used 3893
_cell_measurement_temperature 100.0(1)
_cell_measurement_theta_max 30.75
_cell_measurement_theta_min 3.01
_cell_volume 3025.1(4)
_computing_cell_refinement 'SAINT, Bruker'
_computing_data_collection 'APEX2, Bruker'
_computing_data_reduction 'SAINT, Bruker'
_computing_molecular_graphics 'SHELXTL, Bruker'
_computing_publication_material 'Bruker SHELXTL'
_computing_structure_refinement 'SHELXL-97 (Sheldrick, 1997)'
_computing_structure_solution 'SHELXS-97 (Sheldrick, 1997)'
_diffrn_ambient_temperature 100.0(1)
_diffrn_measured_fraction_theta_full 0.998
_diffrn_measured_fraction_theta_max 0.998
_diffrn_measurement_device_type 'Bruker SMART APEX II Platform CCD'
_diffrn_measurement_method 'area detector, \w scans per \f'
_diffrn_radiation_monochromator graphite
_diffrn_radiation_source 'fine-focus sealed tube'
_diffrn_radiation_type MoK\a
_diffrn_radiation_wavelength 0.71073
_diffrn_reflns_av_R_equivalents 0.0212
_diffrn_reflns_av_sigmaI/netI 0.0180
_diffrn_reflns_limit_h_max 12
_diffrn_reflns_limit_h_min -10
_diffrn_reflns_limit_k_max 15
_diffrn_reflns_limit_k_min -15
_diffrn_reflns_limit_l_max 43
_diffrn_reflns_limit_l_min -40
_diffrn_reflns_number 33680
_diffrn_reflns_theta_full 29.57
_diffrn_reflns_theta_max 29.57
_diffrn_reflns_theta_min 1.97
_exptl_absorpt_coefficient_mu 0.686
_exptl_absorpt_correction_T_max 0.9222
_exptl_absorpt_correction_T_min 0.8104
_exptl_absorpt_correction_type multi-scan
_exptl_absorpt_process_details 'SADABS, R. Blessing, 1995'
_exptl_crystal_colour yellow
_exptl_crystal_density_diffrn 1.359
_exptl_crystal_description block
_exptl_crystal_F_000 1284
_exptl_crystal_size_max 0.32
_exptl_crystal_size_mid 0.17
_exptl_crystal_size_min 0.12
_refine_diff_density_max 2.298
_refine_diff_density_min -1.020
_refine_diff_density_rms 0.108
_refine_ls_extinction_method none
_refine_ls_goodness_of_fit_ref 1.023
_refine_ls_hydrogen_treatment mixed
_refine_ls_matrix_type full
_refine_ls_number_parameters 361
_refine_ls_number_reflns 8469
_refine_ls_number_restraints 28
_refine_ls_restrained_S_all 1.025
_refine_ls_R_factor_all 0.0414
_refine_ls_R_factor_gt 0.0389
_refine_ls_shift/su_max 0.001
_refine_ls_shift/su_mean 0.000
_refine_ls_structure_factor_coef Fsqd
_refine_ls_weighting_details 'calc w=1/[\s^2^(Fo^2^)+(0.0650P)^2^+6.0842P] where P=(Fo^2^+2Fc^2^)/3'
_refine_ls_weighting_scheme calc
_refine_ls_wR_factor_gt 0.1146
_refine_ls_wR_factor_ref 0.1162
_reflns_number_gt 7888
_reflns_number_total 8469
_reflns_threshold_expression >2sigma(I)
_cod_data_source_file ja9002316_si_002_4.cif
_cod_data_source_block jonav11
_cod_original_cell_volume 3025.2(4)
_cod_database_code 4104735

loop_
_symmetry_equiv_pos_as_xyz
'x, y, z'
'-x, y+1/2, -z+1/2'
'-x, -y, -z'
'x, -y-1/2, z-1/2'

loop_
_atom_site_label
_atom_site_type_symbol
_atom_site_fract_x
_atom_site_fract_y
_atom_site_fract_z
_atom_site_U_iso_or_equiv
_atom_site_adp_type
_atom_site_occupancy
_atom_site_symmetry_multiplicity
_atom_site_calc_flag
_atom_site_refinement_flags
_atom_site_disorder_assembly
_atom_site_disorder_group
Rh1 Rh 0.778498(19) 0.647975(15) 0.151871(5) 0.01664(7) Uani 1 1 d . . .
Cl1 Cl 0.66244(8) 0.50354(6) 0.196308(19) 0.02860(13) Uani 1 1 d . A .
B1 B 0.6184(3) 0.8431(2) 0.09290(8) 0.0186(4) Uani 1 1 d . A .
H1B H 0.565(3) 0.907(3) 0.0697(10) 0.022 Uiso 1 1 d . . .
C1 C 0.9135(3) 0.6841(2) 0.19837(7) 0.0221(4) Uani 0.606(5) 1 d PU A 1
N1 N 0.9926(18) 0.7170(6) 0.2266(5) 0.0209(13) Uani 0.606(5) 1 d PU A 1
C2 C 1.0882(15) 0.7353(8) 0.2630(4) 0.0314(17) Uani 0.606(5) 1 d PU A 1
C3 C 1.096(3) 0.620(2) 0.2902(5) 0.031(2) Uani 0.606(5) 1 d PU A 1
C4 C 1.1674(8) 0.5149(5) 0.2631(2) 0.0538(13) Uani 0.606(5) 1 d PU A 1
H4A H 1.2671 0.5406 0.2529 0.065 Uiso 0.606(5) 1 calc PR A 1
H4B H 1.1009 0.4968 0.2388 0.065 Uiso 0.606(5) 1 calc PR A 1
H4C H 1.1788 0.4414 0.2808 0.065 Uiso 0.606(5) 1 calc PR A 1
C5 C 1.207(3) 0.650(3) 0.3278(10) 0.0347(10) Uani 0.606(5) 1 d PU A 1
H5A H 1.3067 0.6727 0.3164 0.042 Uiso 0.606(5) 1 calc PR A 1
H5B H 1.2186 0.5780 0.3461 0.042 Uiso 0.606(5) 1 calc PR A 1
H5C H 1.1669 0.7183 0.3444 0.042 Uiso 0.606(5) 1 calc PR A 1
C6 C 0.9451(7) 0.5791(9) 0.3066(2) 0.0610(16) Uani 0.606(5) 1 d PU A 1
H6A H 0.9014 0.6439 0.3242 0.073 Uiso 0.606(5) 1 calc PR A 1
H6B H 0.9583 0.5048 0.3237 0.073 Uiso 0.606(5) 1 calc PR A 1
H6C H 0.8769 0.5618 0.2825 0.073 Uiso 0.606(5) 1 calc PR A 1
C1' C 0.9135(3) 0.6841(2) 0.19837(7) 0.0221(4) Uani 0.394(5) 1 d PU A 5
N1' N 0.996(3) 0.6887(12) 0.2258(8) 0.0209(13) Uani 0.394(5) 1 d PU A 5
C2' C 1.117(3) 0.7092(15) 0.2584(7) 0.0314(17) Uani 0.394(5) 1 d PU A 5
C3' C 1.089(4) 0.633(3) 0.2980(9) 0.031(2) Uani 0.394(5) 1 d PU A 5
C4' C 1.0620(13) 0.5025(8) 0.2885(4) 0.0538(13) Uani 0.394(5) 1 d PU A 5
H4'1 H 1.1529 0.4671 0.2756 0.065 Uiso 0.394(5) 1 calc PR A 5
H4'2 H 0.9761 0.4947 0.2686 0.065 Uiso 0.394(5) 1 calc PR A 5
H4'3 H 1.0392 0.4589 0.3149 0.065 Uiso 0.394(5) 1 calc PR A 5
C5' C 1.213(5) 0.653(4) 0.3286(16) 0.0347(10) Uani 0.394(5) 1 d PU A 5
H5'1 H 1.3081 0.6218 0.3167 0.042 Uiso 0.394(5) 1 calc PR A 5
H5'2 H 1.1912 0.6094 0.3551 0.042 Uiso 0.394(5) 1 calc PR A 5
H5'3 H 1.2235 0.7406 0.3344 0.042 Uiso 0.394(5) 1 calc PR A 5
C6' C 0.9385(11) 0.6871(14) 0.3178(3) 0.0610(16) Uani 0.394(5) 1 d PU A 5
H6'1 H 0.9529 0.7741 0.3242 0.073 Uiso 0.394(5) 1 calc PR A 5
H6'2 H 0.9150 0.6429 0.3441 0.073 Uiso 0.394(5) 1 calc PR A 5
H6'3 H 0.8544 0.6775 0.2974 0.073 Uiso 0.394(5) 1 calc PR A 5
C7 C 0.9272(3) 0.5074(2) 0.13320(7) 0.0191(4) Uani 1 1 d . A .
H7A H 0.9699 0.4516 0.1532 0.023 Uiso 1 1 calc R . .
C8 C 0.9626(3) 0.4999(2) 0.08582(8) 0.0275(5) Uani 1 1 d . . .
H8A H 1.0140 0.5760 0.0767 0.033 Uiso 1 1 calc R A .
H8B H 0.8669 0.4922 0.0693 0.033 Uiso 1 1 calc R . .
C9 C 1.0655(3) 0.3889(3) 0.07664(9) 0.0318(6) Uani 1 1 d . A .
H9A H 1.1656 0.4021 0.0905 0.038 Uiso 1 1 calc R . .
H9B H 1.0199 0.3148 0.0893 0.038 Uiso 1 1 calc R . .
C10 C 1.0885(3) 0.3677(3) 0.02934(9) 0.0315(6) Uani 1 1 d . . .
H10A H 1.1203 0.4455 0.0160 0.038 Uiso 1 1 calc R A .
H10B H 0.9904 0.3433 0.0162 0.038 Uiso 1 1 calc R . .
C11 C 1.2061(4) 0.2699(3) 0.01979(11) 0.0396(7) Uani 1 1 d . A .
H11A H 1.2140 0.2597 -0.0114 0.048 Uiso 1 1 calc R . .
H11B H 1.3063 0.2968 0.0308 0.048 Uiso 1 1 calc R . .
F1 F 1.1698(3) 0.1610(2) 0.03762(9) 0.0644(7) Uani 1 1 d . . .
N2 N 0.6138(2) 0.79011(18) 0.17037(6) 0.0189(4) Uani 1 1 d . A .
N3 N 0.5671(2) 0.86790(17) 0.13872(6) 0.0182(4) Uani 1 1 d . . .
N4 N 0.6260(2) 0.61212(19) 0.10138(6) 0.0196(4) Uani 1 1 d . A .
N5 N 0.5717(2) 0.71272(19) 0.07973(6) 0.0184(4) Uani 1 1 d . . .
N6 N 0.8837(2) 0.77649(18) 0.11444(6) 0.0175(3) Uani 1 1 d . A .
N7 N 0.7927(2) 0.85404(17) 0.09121(6) 0.0179(4) Uani 1 1 d . . .
C12 C 0.5730(3) 0.7683(3) 0.24834(8) 0.0313(6) Uani 1 1 d . A .
H12A H 0.6405 0.6977 0.2449 0.047 Uiso 1 1 calc R . .
H12B H 0.4756 0.7408 0.2597 0.047 Uiso 1 1 calc R . .
H12C H 0.6197 0.8269 0.2681 0.047 Uiso 1 1 calc R . .
C13 C 0.5477(3) 0.8283(2) 0.20628(8) 0.0225(4) Uani 1 1 d . . .
C14 C 0.4585(3) 0.9319(2) 0.19743(8) 0.0242(5) Uani 1 1 d . A .
H14A H 0.3993 0.9771 0.2170 0.029 Uiso 1 1 calc R . .
C15 C 0.4741(3) 0.9547(2) 0.15463(7) 0.0207(4) Uani 1 1 d . A .
C16 C 0.4104(3) 1.0568(2) 0.12816(9) 0.0283(5) Uani 1 1 d . . .
H16A H 0.4923 1.0958 0.1122 0.042 Uiso 1 1 calc R A .
H16B H 0.3627 1.1174 0.1467 0.042 Uiso 1 1 calc R . .
H16C H 0.3346 1.0240 0.1082 0.042 Uiso 1 1 calc R . .
C17 C 0.5860(4) 0.3846(3) 0.09893(10) 0.0335(6) Uani 1 1 d . A .
H17A H 0.5758 0.3802 0.1299 0.050 Uiso 1 1 calc R . .
H17B H 0.6886 0.3596 0.0910 0.050 Uiso 1 1 calc R . .
H17C H 0.5118 0.3299 0.0854 0.050 Uiso 1 1 calc R . .
C18 C 0.5581(3) 0.5135(2) 0.08436(8) 0.0249(5) Uani 1 1 d . . .
C19 C 0.4609(3) 0.5509(3) 0.05157(8) 0.0280(5) Uani 1 1 d . A .
H19A H 0.3993 0.4997 0.0341 0.034 Uiso 1 1 calc R . .
C20 C 0.4716(3) 0.6761(3) 0.04942(8) 0.0233(4) Uani 1 1 d . A .
C21 C 0.3899(3) 0.7629(3) 0.02028(9) 0.0307(5) Uani 1 1 d . . .
H21A H 0.4640 0.8100 0.0040 0.046 Uiso 1 1 calc R A .
H21B H 0.3278 0.8190 0.0371 0.046 Uiso 1 1 calc R . .
H21C H 0.3244 0.7166 0.0007 0.046 Uiso 1 1 calc R . .
C22 C 1.1632(3) 0.7525(3) 0.12877(9) 0.0288(5) Uani 1 1 d . A .
H22A H 1.1351 0.6713 0.1394 0.043 Uiso 1 1 calc R . .
H22B H 1.1992 0.8032 0.1526 0.043 Uiso 1 1 calc R . .
H22C H 1.2441 0.7443 0.1078 0.043 Uiso 1 1 calc R . .
C23 C 1.0280(3) 0.8116(2) 0.10837(7) 0.0205(4) Uani 1 1 d . . .
C24 C 1.0288(3) 0.9124(2) 0.08060(8) 0.0233(4) Uani 1 1 d . A .
H24A H 1.1154 0.9552 0.0707 0.028 Uiso 1 1 calc R . .
C25 C 0.8792(3) 0.9369(2) 0.07060(7) 0.0202(4) Uani 1 1 d . A .
C26 C 0.8141(3) 1.0352(2) 0.04301(8) 0.0274(5) Uani 1 1 d . . .
H26A H 0.7521 1.0903 0.0603 0.041 Uiso 1 1 calc R A .
H26B H 0.7509 0.9983 0.0206 0.041 Uiso 1 1 calc R . .
H26C H 0.8967 1.0818 0.0300 0.041 Uiso 1 1 calc R . .

loop_
_atom_site_aniso_label
_atom_site_aniso_U_11
_atom_site_aniso_U_22
_atom_site_aniso_U_33
_atom_site_aniso_U_23
_atom_site_aniso_U_13
_atom_site_aniso_U_12
Rh1 0.02076(10) 0.01646(10) 0.01272(9) -0.00017(5) 0.00093(6) -0.00107(6)
Cl1 0.0413(3) 0.0231(3) 0.0216(3) 0.0028(2) 0.0092(2) -0.0061(2)
B1 0.0190(11) 0.0217(11) 0.0150(10) -0.0002(8) 0.0017(8) -0.0002(8)
C1 0.0281(11) 0.0202(10) 0.0180(10) 0.0020(8) 0.0001(8) 0.0005(9)
N1 0.0354(14) 0.006(4) 0.0212(11) 0.003(3) -0.0051(10) -0.003(4)
C2 0.043(5) 0.023(4) 0.028(3) 0.005(3) -0.017(3) -0.003(3)
C3 0.032(2) 0.035(5) 0.026(6) 0.013(4) -0.013(4) -0.009(3)
C4 0.068(3) 0.030(2) 0.063(3) -0.003(2) -0.034(2) 0.007(2)
C5 0.037(2) 0.0386(18) 0.0279(16) 0.0053(14) -0.0122(16) 0.0028(16)
C6 0.034(2) 0.108(5) 0.041(3) 0.030(3) -0.0061(18) -0.016(3)
C1' 0.0281(11) 0.0202(10) 0.0180(10) 0.0020(8) 0.0001(8) 0.0005(9)
N1' 0.0354(14) 0.006(4) 0.0212(11) 0.003(3) -0.0051(10) -0.003(4)
C2' 0.043(5) 0.023(4) 0.028(3) 0.005(3) -0.017(3) -0.003(3)
C3' 0.032(2) 0.035(5) 0.026(6) 0.013(4) -0.013(4) -0.009(3)
C4' 0.068(3) 0.030(2) 0.063(3) -0.003(2) -0.034(2) 0.007(2)
C5' 0.037(2) 0.0386(18) 0.0279(16) 0.0053(14) -0.0122(16) 0.0028(16)
C6' 0.034(2) 0.108(5) 0.041(3) 0.030(3) -0.0061(18) -0.016(3)
C7 0.0232(10) 0.0144(9) 0.0197(10) -0.0048(7) 0.0022(8) 0.0059(8)
C8 0.0326(13) 0.0268(12) 0.0233(11) -0.0035(9) 0.0047(9) 0.0031(10)
C9 0.0378(14) 0.0319(13) 0.0258(12) -0.0028(10) 0.0063(10) 0.0057(11)
C10 0.0357(14) 0.0296(13) 0.0291(13) -0.0048(10) 0.0040(11) -0.0009(11)
C11 0.0438(16) 0.0338(14) 0.0416(16) -0.0140(13) 0.0154(13) -0.0008(12)
F1 0.0755(17) 0.0440(12) 0.0742(18) -0.0013(11) 0.0223(14) 0.0024(11)
N2 0.0224(9) 0.0200(8) 0.0142(8) 0.0000(7) 0.0029(7) 0.0017(7)
N3 0.0190(9) 0.0191(8) 0.0164(8) -0.0009(7) 0.0014(7) 0.0006(7)
N4 0.0215(9) 0.0199(9) 0.0173(9) -0.0011(7) 0.0013(7) -0.0031(7)
N5 0.0182(8) 0.0227(9) 0.0143(8) -0.0008(7) 0.0007(6) -0.0017(7)
N6 0.0187(8) 0.0188(8) 0.0150(8) -0.0001(7) 0.0006(6) -0.0010(7)
N7 0.0193(9) 0.0196(9) 0.0147(8) 0.0010(6) 0.0003(7) -0.0007(7)
C12 0.0423(15) 0.0331(13) 0.0186(11) 0.0016(10) 0.0095(10) 0.0082(11)
C13 0.0255(11) 0.0244(10) 0.0178(10) -0.0024(8) 0.0052(8) 0.0007(9)
C14 0.0239(11) 0.0267(11) 0.0221(11) -0.0037(9) 0.0055(8) 0.0029(9)
C15 0.0180(10) 0.0223(10) 0.0216(10) -0.0022(8) 0.0009(8) 0.0007(8)
C16 0.0257(12) 0.0288(12) 0.0303(12) 0.0009(10) -0.0008(9) 0.0076(10)
C17 0.0440(16) 0.0225(12) 0.0338(14) -0.0036(10) -0.0036(12) -0.0082(11)
C18 0.0276(12) 0.0248(11) 0.0223(11) -0.0047(9) 0.0017(9) -0.0063(9)
C19 0.0258(12) 0.0327(13) 0.0254(12) -0.0065(10) -0.0021(9) -0.0083(10)
C20 0.0189(10) 0.0343(12) 0.0168(10) -0.0039(9) 0.0003(8) -0.0017(9)
C21 0.0259(12) 0.0428(15) 0.0231(12) -0.0015(11) -0.0063(9) 0.0022(11)
C22 0.0193(11) 0.0332(13) 0.0339(13) 0.0049(11) -0.0007(9) -0.0006(9)
C23 0.0192(10) 0.0219(10) 0.0205(10) -0.0004(8) 0.0021(8) -0.0034(8)
C24 0.0232(11) 0.0237(11) 0.0231(11) 0.0022(9) 0.0041(8) -0.0049(9)
C25 0.0245(11) 0.0194(10) 0.0167(9) 0.0010(8) 0.0027(8) -0.0023(8)
C26 0.0312(12) 0.0243(11) 0.0269(12) 0.0082(9) 0.0028(10) -0.0023(9)

loop_
_atom_type_symbol
_atom_type_description
_atom_type_scat_dispersion_real
_atom_type_scat_dispersion_imag
_atom_type_scat_source
C C 0.0033 0.0016 'International Tables Vol C Tables 4.2.6.8 and 6.1.1.4'
H H 0.0000 0.0000 'International Tables Vol C Tables 4.2.6.8 and 6.1.1.4'
B B 0.0013 0.0007 'International Tables Vol C Tables 4.2.6.8 and 6.1.1.4'
N N 0.0061 0.0033 'International Tables Vol C Tables 4.2.6.8 and 6.1.1.4'
F F 0.0171 0.0103 'International Tables Vol C Tables 4.2.6.8 and 6.1.1.4'
Cl Cl 0.1484 0.1585 'International Tables Vol C Tables 4.2.6.8 and 6.1.1.4'
Rh Rh -1.1178 0.9187 'International Tables Vol C Tables 4.2.6.8 and 6.1.1.4'

loop_
_geom_angle_atom_site_label_1
_geom_angle_atom_site_label_2
_geom_angle_atom_site_label_3
_geom_angle
C1 Rh1 N6 90.86(9)
C1 Rh1 N4 178.40(9)
N6 Rh1 N4 89.10(8)
C1 Rh1 C7 88.80(10)
N6 Rh1 C7 93.04(8)
N4 Rh1 C7 92.80(8)
C1 Rh1 N2 93.39(9)
N6 Rh1 N2 88.39(7)
N4 Rh1 N2 85.01(8)
C7 Rh1 N2 177.37(8)
C1 Rh1 Cl1 87.49(7)
N6 Rh1 Cl1 178.32(6)
N4 Rh1 Cl1 92.55(6)
C7 Rh1 Cl1 87.23(7)
N2 Rh1 Cl1 91.41(5)
N3 B1 N5 109.54(18)
N3 B1 N7 108.74(19)
N5 B1 N7 109.03(18)
N3 B1 H1B 112.1(16)
N5 B1 H1B 107.2(16)
N7 B1 H1B 110.2(16)
N1 C1 Rh1 174.1(4)
C1 N1 C2 170.1(8)
N1 C2 C3 111.0(12)
C6 C3 C2 113.6(15)
C6 C3 C5 110.9(16)
C2 C3 C5 106.0(19)
C6 C3 C4 109.2(15)
C2 C3 C4 108.6(12)
C5 C3 C4 108.3(17)
C3 C4 H4A 109.5
C3 C4 H4B 109.5
H4A C4 H4B 109.5
C3 C4 H4C 109.5
H4A C4 H4C 109.5
H4B C4 H4C 109.5
C3 C5 H5A 109.5
C3 C5 H5B 109.5
H5A C5 H5B 109.5
C3 C5 H5C 109.5
H5A C5 H5C 109.5
H5B C5 H5C 109.5
C3 C6 H6A 109.5
C3 C6 H6B 109.5
H6A C6 H6B 109.5
C3 C6 H6C 109.5
H6A C6 H6C 109.5
H6B C6 H6C 109.5
N1' C2' C3' 111(2)
C5' C3' C4' 113(3)
C5' C3' C2' 109(3)
C4' C3' C2' 113.0(19)
C5' C3' C6' 108(2)
C4' C3' C6' 108(3)
C2' C3' C6' 105(2)
C3' C4' H4'1 109.5
C3' C4' H4'2 109.5
H4'1 C4' H4'2 109.5
C3' C4' H4'3 109.5
H4'1 C4' H4'3 109.5
H4'2 C4' H4'3 109.5
C3' C5' H5'1 109.5
C3' C5' H5'2 109.5
H5'1 C5' H5'2 109.5
C3' C5' H5'3 109.5
H5'1 C5' H5'3 109.5
H5'2 C5' H5'3 109.5
C3' C6' H6'1 109.5
C3' C6' H6'2 109.5
H6'1 C6' H6'2 109.5
C3' C6' H6'3 109.5
H6'1 C6' H6'3 109.5
H6'2 C6' H6'3 109.5
C8 C7 Rh1 116.39(16)
C8 C7 H7A 121.8
Rh1 C7 H7A 121.8
C7 C8 C9 110.5(2)
C7 C8 H8A 109.5
C9 C8 H8A 109.5
C7 C8 H8B 109.5
C9 C8 H8B 109.5
H8A C8 H8B 108.1
C10 C9 C8 112.8(2)
C10 C9 H9A 109.0
C8 C9 H9A 109.0
C10 C9 H9B 109.0
C8 C9 H9B 109.0
H9A C9 H9B 107.8
C9 C10 C11 113.4(3)
C9 C10 H10A 108.9
C11 C10 H10A 108.9
C9 C10 H10B 108.9
C11 C10 H10B 108.9
H10A C10 H10B 107.7
F1 C11 C10 111.8(3)
F1 C11 H11A 109.3
C10 C11 H11A 109.3
F1 C11 H11B 109.3
C10 C11 H11B 109.3
H11A C11 H11B 107.9
C13 N2 N3 106.75(19)
C13 N2 Rh1 137.08(17)
N3 N2 Rh1 116.07(13)
C15 N3 N2 110.23(19)
C15 N3 B1 130.9(2)
N2 N3 B1 118.81(18)
C18 N4 N5 107.01(19)
C18 N4 Rh1 136.80(18)
N5 N4 Rh1 116.12(14)
C20 N5 N4 109.5(2)
C20 N5 B1 129.4(2)
N4 N5 B1 121.05(18)
C23 N6 N7 107.29(18)
C23 N6 Rh1 135.11(16)
N7 N6 Rh1 117.43(14)
C25 N7 N6 109.80(19)
C25 N7 B1 129.4(2)
N6 N7 B1 120.75(18)
C13 C12 H12A 109.5
C13 C12 H12B 109.5
H12A C12 H12B 109.5
C13 C12 H12C 109.5
H12A C12 H12C 109.5
H12B C12 H12C 109.5
N2 C13 C14 109.3(2)
N2 C13 C12 123.2(2)
C14 C13 C12 127.5(2)
C15 C14 C13 106.1(2)
C15 C14 H14A 126.9
C13 C14 H14A 126.9
N3 C15 C14 107.5(2)
N3 C15 C16 122.8(2)
C14 C15 C16 129.6(2)
C15 C16 H16A 109.5
C15 C16 H16B 109.5
H16A C16 H16B 109.5
C15 C16 H16C 109.5
H16A C16 H16C 109.5
H16B C16 H16C 109.5
C18 C17 H17A 109.5
C18 C17 H17B 109.5
H17A C17 H17B 109.5
C18 C17 H17C 109.5
H17A C17 H17C 109.5
H17B C17 H17C 109.5
N4 C18 C19 109.2(2)
N4 C18 C17 124.1(2)
C19 C18 C17 126.7(2)
C20 C19 C18 106.6(2)
C20 C19 H19A 126.7
C18 C19 H19A 126.7
N5 C20 C19 107.7(2)
N5 C20 C21 123.3(2)
C19 C20 C21 128.9(2)
C20 C21 H21A 109.5
C20 C21 H21B 109.5
H21A C21 H21B 109.5
C20 C21 H21C 109.5
H21A C21 H21C 109.5
H21B C21 H21C 109.5
C23 C22 H22A 109.5
C23 C22 H22B 109.5
H22A C22 H22B 109.5
C23 C22 H22C 109.5
H22A C22 H22C 109.5
H22B C22 H22C 109.5
N6 C23 C24 108.8(2)
N6 C23 C22 124.6(2)
C24 C23 C22 126.6(2)
C25 C24 C23 106.4(2)
C25 C24 H24A 126.8
C23 C24 H24A 126.8
N7 C25 C24 107.6(2)
N7 C25 C26 123.1(2)
C24 C25 C26 129.3(2)
C25 C26 H26A 109.5
C25 C26 H26B 109.5
H26A C26 H26B 109.5
C25 C26 H26C 109.5
H26A C26 H26C 109.5
H26B C26 H26C 109.5

loop_
_geom_bond_atom_site_label_1
_geom_bond_atom_site_label_2
_geom_bond_distance
Rh1 C1 1.916(2)
Rh1 N6 2.0581(19)
Rh1 N4 2.105(2)
Rh1 C7 2.106(2)
Rh1 N2 2.2073(19)
Rh1 Cl1 2.3482(6)
B1 N3 1.537(3)
B1 N5 1.539(3)
B1 N7 1.542(3)
B1 H1B 1.11(3)
C1 N1 1.179(14)
N1 C2 1.43(2)
C2 C3 1.52(3)
C3 C6 1.50(3)
C3 C5 1.56(4)
C3 C4 1.563(18)
C4 H4A 0.9800
C4 H4B 0.9800
C4 H4C 0.9800
C5 H5A 0.9800
C5 H5B 0.9800
C5 H5C 0.9800
C6 H6A 0.9800
C6 H6B 0.9800
C6 H6C 0.9800
N1' C2' 1.48(3)
C2' C3' 1.52(4)
C3' C5' 1.47(6)
C3' C4' 1.48(4)
C3' C6' 1.59(4)
C4' H4'1 0.9800
C4' H4'2 0.9800
C4' H4'3 0.9800
C5' H5'1 0.9800
C5' H5'2 0.9800
C5' H5'3 0.9800
C6' H6'1 0.9800
C6' H6'2 0.9800
C6' H6'3 0.9800
C7 C8 1.526(3)
C7 H7A 0.9500
C8 C9 1.543(4)
C8 H8A 0.9900
C8 H8B 0.9900
C9 C10 1.520(4)
C9 H9A 0.9900
C9 H9B 0.9900
C10 C11 1.520(4)
C10 H10A 0.9900
C10 H10B 0.9900
C11 F1 1.354(4)
C11 H11A 0.9900
C11 H11B 0.9900
N2 C13 1.341(3)
N2 N3 1.368(3)
N3 C15 1.352(3)
N4 C18 1.341(3)
N4 N5 1.376(3)
N5 C20 1.353(3)
N6 C23 1.344(3)
N6 N7 1.372(3)
N7 C25 1.353(3)
C12 C13 1.490(4)
C12 H12A 0.9800
C12 H12B 0.9800
C12 H12C 0.9800
C13 C14 1.405(3)
C14 C15 1.376(3)
C14 H14A 0.9500
C15 C16 1.497(3)
C16 H16A 0.9800
C16 H16B 0.9800
C16 H16C 0.9800
C17 C18 1.500(4)
C17 H17A 0.9800
C17 H17B 0.9800
C17 H17C 0.9800
C18 C19 1.394(4)
C19 C20 1.373(4)
C19 H19A 0.9500
C20 C21 1.498(4)
C21 H21A 0.9800
C21 H21B 0.9800
C21 H21C 0.9800
C22 C23 1.494(3)
C22 H22A 0.9800
C22 H22B 0.9800
C22 H22C 0.9800
C23 C24 1.404(3)
C24 C25 1.380(3)
C24 H24A 0.9500
C25 C26 1.491(3)
C26 H26A 0.9800
C26 H26B 0.9800
C26 H26C 0.9800

loop_
_geom_torsion_atom_site_label_1
_geom_torsion_atom_site_label_2
_geom_torsion_atom_site_label_3
_geom_torsion_atom_site_label_4
_geom_torsion
N6 Rh1 C1 N1 55(8)
N4 Rh1 C1 N1 -33(9)
C7 Rh1 C1 N1 148(8)
N2 Rh1 C1 N1 -33(8)
Cl1 Rh1 C1 N1 -124(8)
Rh1 C1 N1 C2 160(3)
C1 N1 C2 C3 -9(9)
N1 C2 C3 C6 -59.8(14)
N1 C2 C3 C5 178.1(15)
N1 C2 C3 C4 62.0(17)
N1' C2' C3' C5' 178(3)
N1' C2' C3' C4' 51(3)
N1' C2' C3' C6' -66(2)
C1 Rh1 C7 C8 -134.92(19)
N6 Rh1 C7 C8 -44.13(19)
N4 Rh1 C7 C8 45.12(19)
N2 Rh1 C7 C8 78.5(18)
Cl1 Rh1 C7 C8 137.54(18)
Rh1 C7 C8 C9 -176.96(18)
C7 C8 C9 C10 172.8(2)
C8 C9 C10 C11 172.2(2)
C9 C10 C11 F1 58.0(4)
C1 Rh1 N2 C13 -45.4(3)
N6 Rh1 N2 C13 -136.2(2)
N4 Rh1 N2 C13 134.6(3)
C7 Rh1 N2 C13 101.0(18)
Cl1 Rh1 N2 C13 42.1(2)
C1 Rh1 N2 N3 130.32(17)
N6 Rh1 N2 N3 39.55(16)
N4 Rh1 N2 N3 -49.68(16)
C7 Rh1 N2 N3 -83.2(18)
Cl1 Rh1 N2 N3 -142.12(15)
C13 N2 N3 C15 0.7(3)
Rh1 N2 N3 C15 -176.30(15)
C13 N2 N3 B1 -176.9(2)
Rh1 N2 N3 B1 6.1(2)
N5 B1 N3 C15 -121.1(2)
N7 B1 N3 C15 119.8(3)
N5 B1 N3 N2 55.9(3)
N7 B1 N3 N2 -63.2(2)
C1 Rh1 N4 C18 -130(3)
N6 Rh1 N4 C18 141.2(2)
C7 Rh1 N4 C18 48.2(3)
N2 Rh1 N4 C18 -130.3(2)
Cl1 Rh1 N4 C18 -39.1(2)
C1 Rh1 N4 N5 46(3)
N6 Rh1 N4 N5 -42.31(16)
C7 Rh1 N4 N5 -135.31(16)
N2 Rh1 N4 N5 46.14(15)
Cl1 Rh1 N4 N5 137.34(15)
C18 N4 N5 C20 -0.3(3)
Rh1 N4 N5 C20 -177.80(15)
C18 N4 N5 B1 176.1(2)
Rh1 N4 N5 B1 -1.4(2)
N3 B1 N5 C20 114.6(2)
N7 B1 N5 C20 -126.5(2)
N3 B1 N5 N4 -61.0(3)
N7 B1 N5 N4 57.8(3)
C1 Rh1 N6 C23 39.7(2)
N4 Rh1 N6 C23 -141.9(2)
C7 Rh1 N6 C23 -49.1(2)
N2 Rh1 N6 C23 133.1(2)
Cl1 Rh1 N6 C23 50(2)
C1 Rh1 N6 N7 -134.94(16)
N4 Rh1 N6 N7 43.46(16)
C7 Rh1 N6 N7 136.21(16)
N2 Rh1 N6 N7 -41.57(16)
Cl1 Rh1 N6 N7 -124.6(19)
C23 N6 N7 C25 0.2(2)
Rh1 N6 N7 C25 176.27(14)
C23 N6 N7 B1 -176.9(2)
Rh1 N6 N7 B1 -0.8(3)
N3 B1 N7 C25 -114.1(2)
N5 B1 N7 C25 126.5(2)
N3 B1 N7 N6 62.3(3)
N5 B1 N7 N6 -57.0(3)
N3 N2 C13 C14 -0.3(3)
Rh1 N2 C13 C14 175.72(18)
N3 N2 C13 C12 -178.7(2)
Rh1 N2 C13 C12 -2.7(4)
N2 C13 C14 C15 -0.2(3)
C12 C13 C14 C15 178.1(3)
N2 N3 C15 C14 -0.8(3)
B1 N3 C15 C14 176.4(2)
N2 N3 C15 C16 177.0(2)
B1 N3 C15 C16 -5.8(4)
C13 C14 C15 N3 0.6(3)
C13 C14 C15 C16 -177.0(2)
N5 N4 C18 C19 0.4(3)
Rh1 N4 C18 C19 177.09(18)
N5 N4 C18 C17 180.0(2)
Rh1 N4 C18 C17 -3.3(4)
N4 C18 C19 C20 -0.3(3)
C17 C18 C19 C20 -179.9(3)
N4 N5 C20 C19 0.1(3)
B1 N5 C20 C19 -175.9(2)
N4 N5 C20 C21 179.4(2)
B1 N5 C20 C21 3.3(4)
C18 C19 C20 N5 0.1(3)
C18 C19 C20 C21 -179.1(3)
N7 N6 C23 C24 -0.5(3)
Rh1 N6 C23 C24 -175.52(17)
N7 N6 C23 C22 178.7(2)
Rh1 N6 C23 C22 3.7(4)
N6 C23 C24 C25 0.6(3)
C22 C23 C24 C25 -178.6(2)
N6 N7 C25 C24 0.1(3)
B1 N7 C25 C24 176.9(2)
N6 N7 C25 C26 -179.2(2)
B1 N7 C25 C26 -2.4(4)
C23 C24 C25 N7 -0.4(3)
C23 C24 C25 C26 178.9(2)
